data_2234059
loop_
_publ_author_name
'Rybakov, Victor B.'
'Utkina, Anastasia A.'
'Kurkin, Alexander V.'
'Yurovskaya, Marina A.'

_publ_section_title
;
 3-Hydroxy-2,2-bis(1<i>H</i>-pyrazol-1-yl)cyclopentanone
;
_journal_coeditor_code YK2045
_journal_issue 3
_journal_name_full 'Acta Crystallographica Section E'
_journal_page_first o844
_journal_paper_doi 10.1107/S1600536812007659
_journal_volume 68
_journal_year 2012
_chemical_formula_iupac 'C11 H12 N4 O2'
_chemical_formula_moiety 'C11 H12 N4 O2'
_chemical_formula_sum 'C11 H12 N4 O2'
_chemical_formula_weight 232.25
_chemical_melting_point_gt 385
_chemical_melting_point_lt 386
_chemical_name_systematic
;
3-Hydroxy-2,2-bis(1<i>H</i>-pyrazol-1-yl)cyclopentanone
;
_space_group_IT_number 14
_symmetry_cell_setting monoclinic
_symmetry_space_group_name_Hall '-P 2ybc'
_symmetry_space_group_name_H-M 'P 1 21/c 1'
_atom_sites_solution_hydrogens geom
_atom_sites_solution_primary direct
_atom_sites_solution_secondary difmap
_cell_angle_alpha 90.00
_cell_angle_beta 117.25(2)
_cell_angle_gamma 90.00
_cell_formula_units_Z 4
_cell_length_a 11.4360(11)
_cell_length_b 9.5925(9)
_cell_length_c 11.5968(11)
_cell_measurement_reflns_used 25
_cell_measurement_temperature 295(2)
_cell_measurement_theta_max 11.99
_cell_measurement_theta_min 10.03
_cell_volume 1131.0(3)
_computing_cell_refinement '<i>CAD-4 EXPRESS</i> (Enraf--Nonius, 1994)'
_computing_data_collection '<i>CAD-4 EXPRESS</i> (Enraf--Nonius, 1994)'
_computing_data_reduction '<i>XCAD4</i> (Harms & Wocadlo, 1995)'
_computing_molecular_graphics '<i>ORTEP-3</i> (Farrugia, 1997)'
_computing_publication_material '<i>WinGX</i> (Farrugia, 1999)'
_computing_structure_refinement '<i>SHELXL97</i> (Sheldrick, 2008)'
_computing_structure_solution '<i>SHELXS97</i> (Sheldrick, 2008)'
_diffrn_ambient_temperature 295(2)
_diffrn_measured_fraction_theta_full 1.000
_diffrn_measured_fraction_theta_max 1.000
_diffrn_measurement_device '\k-geometry diffractometer'
_diffrn_measurement_device_type 'Enraf--Nonius CAD-4'
_diffrn_measurement_method 'non-profiled \w'
_diffrn_radiation_monochromator graphite
_diffrn_radiation_source 'fine-focus sealed tube'
_diffrn_radiation_type AgK\a
_diffrn_radiation_wavelength 0.56085
_diffrn_reflns_av_R_equivalents 0.0261
_diffrn_reflns_av_sigmaI/netI 0.0308
_diffrn_reflns_limit_h_max 12
_diffrn_reflns_limit_h_min -14
_diffrn_reflns_limit_k_max 12
_diffrn_reflns_limit_k_min 0
_diffrn_reflns_limit_l_max 14
_diffrn_reflns_limit_l_min 0
_diffrn_reflns_number 2709
_diffrn_reflns_theta_full 20.97
_diffrn_reflns_theta_max 20.97
_diffrn_reflns_theta_min 1.58
_diffrn_standards_decay_% 0
_diffrn_standards_interval_time 60
_diffrn_standards_number 1
_exptl_absorpt_coefficient_mu 0.061
_exptl_absorpt_correction_type none
_exptl_crystal_colour 'Light yellow'
_exptl_crystal_density_diffrn 1.364
_exptl_crystal_density_method 'not measured'
_exptl_crystal_description Prism
_exptl_crystal_F_000 488
_exptl_crystal_size_max 0.20
_exptl_crystal_size_mid 0.20
_exptl_crystal_size_min 0.20
_refine_diff_density_max 0.178
_refine_diff_density_min -0.215
_refine_ls_extinction_method none
_refine_ls_goodness_of_fit_ref 1.038
_refine_ls_hydrogen_treatment mixed
_refine_ls_matrix_type full
_refine_ls_number_parameters 158
_refine_ls_number_reflns 2458
_refine_ls_number_restraints 0
_refine_ls_restrained_S_all 1.038
_refine_ls_R_factor_all 0.0720
_refine_ls_R_factor_gt 0.0459
_refine_ls_shift/su_max 0.000
_refine_ls_shift/su_mean 0.000
_refine_ls_structure_factor_coef Fsqd
_refine_ls_weighting_details 'calc w=1/[\s^2^(Fo^2^)+(0.0634P)^2^+0.1190P] where P=(Fo^2^+2Fc^2^)/3'
_refine_ls_weighting_scheme calc
_refine_ls_wR_factor_gt 0.1132
_refine_ls_wR_factor_ref 0.1237
_reflns_number_gt 1723
_reflns_number_total 2458
_reflns_threshold_expression I>2\s(I)
_cod_data_source_file yk2045.cif
_cod_data_source_block I
_cod_original_sg_symbol_H-M 'P 21/c'
_cod_database_code 2234059
_cod_database_fobs_code 2234059

loop_
_symmetry_equiv_pos_as_xyz
'x, y, z'
'-x, y+1/2, -z+1/2'
'-x, -y, -z'
'x, -y-1/2, z-1/2'

loop_
_atom_site_type_symbol
_atom_site_label
_atom_site_fract_x
_atom_site_fract_y
_atom_site_fract_z
_atom_site_U_iso_or_equiv
_atom_site_adp_type
_atom_site_calc_flag
_atom_site_refinement_flags
_atom_site_occupancy
_atom_site_symmetry_multiplicity
C C1 0.8285(2) 0.02907(18) 0.22875(18) 0.0442(5) Uani d . 1 1
O O1 0.74464(17) -0.04122(16) 0.23414(15) 0.0664(5) Uani d . 1 1
C C2 0.81692(16) 0.09021(17) 0.09920(15) 0.0334(4) Uani d . 1 1
C C3 0.96176(17) 0.10037(18) 0.12975(15) 0.0366(4) Uani d . 1 1
H H3 0.9944 0.0069 0.1259 0.044 Uiso calc R 1 1
O O3 0.97820(14) 0.18725(14) 0.04063(13) 0.0470(4) Uani d . 1 1
H H3a 1.054(3) 0.162(2) 0.040(2) 0.074(7) Uiso d . 1 1
C C4 1.02716(19) 0.1504(2) 0.26969(17) 0.0479(5) Uani d . 1 1
H H4a 1.0111 0.2490 0.2748 0.058 Uiso calc R 1 1
H H4b 1.1213 0.1343 0.3099 0.058 Uiso calc R 1 1
C C5 0.9623(2) 0.0629(2) 0.33416(17) 0.0540(5) Uani d . 1 1
H H5a 1.0122 -0.0216 0.3706 0.065 Uiso calc R 1 1
H H5b 0.9563 0.1150 0.4029 0.065 Uiso calc R 1 1
N N21a 0.75682(14) 0.22639(14) 0.08142(13) 0.0355(3) Uani d . 1 1
N N22a 0.72893(16) 0.27771(16) 0.17473(15) 0.0467(4) Uani d . 1 1
C C23a 0.6800(2) 0.4024(2) 0.1306(2) 0.0574(6) Uani d . 1 1
H H23a 0.6514 0.4639 0.1744 0.069 Uiso calc R 1 1
C C24a 0.6759(2) 0.4315(2) 0.0121(2) 0.0547(5) Uani d . 1 1
H H24a 0.6452 0.5123 -0.0369 0.066 Uiso calc R 1 1
C C25a 0.72630(18) 0.31694(19) -0.01749(18) 0.0442(4) Uani d . 1 1
H H25a 0.7376 0.3034 -0.0912 0.053 Uiso calc R 1 1
N N21b 0.73500(14) 0.00404(14) -0.01115(13) 0.0368(3) Uani d . 1 1
N N22b 0.78713(15) -0.10826(15) -0.04212(15) 0.0428(4) Uani d . 1 1
C C23b 0.6833(2) -0.1781(2) -0.1270(2) 0.0532(5) Uani d . 1 1
H H23b 0.6885 -0.2604 -0.1668 0.064 Uiso calc R 1 1
C C24b 0.5666(2) -0.1145(2) -0.1493(2) 0.0550(5) Uani d . 1 1
H H24b 0.4817 -0.1443 -0.2044 0.066 Uiso calc R 1 1
C C25b 0.60277(18) 0.0009(2) -0.07340(18) 0.0481(5) Uani d . 1 1
H H25b 0.5464 0.0660 -0.0658 0.058 Uiso calc R 1 1

loop_
_atom_site_aniso_label
_atom_site_aniso_U_11
_atom_site_aniso_U_22
_atom_site_aniso_U_33
_atom_site_aniso_U_12
_atom_site_aniso_U_13
_atom_site_aniso_U_23
C1 0.0694(12) 0.0345(9) 0.0456(10) 0.0067(9) 0.0409(10) 0.0039(8)
O1 0.0940(12) 0.0587(9) 0.0741(10) -0.0051(8) 0.0623(10) 0.0126(8)
C2 0.0427(9) 0.0331(8) 0.0326(8) 0.0013(7) 0.0242(7) -0.0004(7)
C3 0.0436(9) 0.0355(9) 0.0368(9) 0.0037(7) 0.0238(8) 0.0013(7)
O3 0.0464(7) 0.0543(8) 0.0542(8) 0.0036(6) 0.0350(7) 0.0106(6)
C4 0.0529(12) 0.0481(11) 0.0393(10) 0.0043(9) 0.0180(9) -0.0022(8)
C5 0.0798(15) 0.0514(12) 0.0347(10) 0.0157(11) 0.0297(10) 0.0068(9)
N21a 0.0444(8) 0.0353(8) 0.0371(7) 0.0049(6) 0.0275(6) 0.0014(6)
N22a 0.0625(10) 0.0443(9) 0.0483(9) 0.0085(7) 0.0385(8) -0.0037(7)
C23a 0.0696(14) 0.0443(11) 0.0681(14) 0.0122(10) 0.0400(12) -0.0082(10)
C24a 0.0587(13) 0.0420(11) 0.0646(13) 0.0100(9) 0.0292(11) 0.0103(10)
C25a 0.0496(10) 0.0450(10) 0.0440(10) 0.0053(8) 0.0266(9) 0.0084(8)
N21b 0.0420(8) 0.0385(8) 0.0399(8) 0.0002(6) 0.0273(7) -0.0042(6)
N22b 0.0503(9) 0.0394(8) 0.0510(9) 0.0012(7) 0.0338(8) -0.0067(7)
C23b 0.0663(13) 0.0465(11) 0.0574(12) -0.0122(10) 0.0373(11) -0.0137(9)
C24b 0.0500(11) 0.0651(13) 0.0543(11) -0.0165(10) 0.0279(10) -0.0114(10)
C25b 0.0417(10) 0.0581(12) 0.0534(11) -0.0016(9) 0.0293(9) -0.0052(10)

loop_
_atom_type_symbol
_atom_type_description
_atom_type_scat_dispersion_real
_atom_type_scat_dispersion_imag
_atom_type_scat_source
C C 0.0015 0.0009 'International Tables Vol C Tables 4.2.6.8 and 6.1.1.4'
H H 0.0000 0.0000 'International Tables Vol C Tables 4.2.6.8 and 6.1.1.4'
N N 0.0030 0.0019 'International Tables Vol C Tables 4.2.6.8 and 6.1.1.4'
O O 0.0056 0.0036 'International Tables Vol C Tables 4.2.6.8 and 6.1.1.4'

loop_
_geom_angle_atom_site_label_1
_geom_angle_atom_site_label_2
_geom_angle_atom_site_label_3
_geom_angle
C25a N21a N22a 112.41(14)
C25a N21a C2 128.53(14)
N22a N21a C2 119.03(13)
C23a N22a N21a 103.46(15)
N22a C23a C24a 112.56(17)
N22a C23a H23a 123.7
C24a C23a H23a 123.7
C25a C24a C23a 105.26(17)
C25a C24a H24a 127.4
C23a C24a H24a 127.4
N21a C25a C24a 106.31(16)
N21a C25a H25a 126.8
C24a C25a H25a 126.8
N21a C2 N21b 108.45(13)
N21a C2 C3 111.65(13)
N21b C2 C3 115.74(13)
N21a C2 C1 107.57(12)
N21b C2 C1 111.79(14)
C3 C2 C1 101.26(13)
O3 C3 C4 115.56(15)
O3 C3 C2 111.26(14)
C4 C3 C2 102.63(13)
O3 C3 H3 109.0
C4 C3 H3 109.0
C2 C3 H3 109.0
C3 O3 H3a 107.6(15)
C3 C4 C5 103.75(15)
C3 C4 H4a 111.0
C5 C4 H4a 111.0
C3 C4 H4b 111.0
C5 C4 H4b 111.0
H4a C4 H4b 109.0
C1 C5 C4 105.35(14)
C1 C5 H5a 110.7
C4 C5 H5a 110.7
C1 C5 H5b 110.7
C4 C5 H5b 110.7
H5a C5 H5b 108.8
O1 C1 C5 128.69(18)
O1 C1 C2 123.02(18)
C5 C1 C2 108.04(15)
C25b N21b N22b 111.25(14)
C25b N21b C2 126.87(14)
N22b N21b C2 120.12(14)
C23b N22b N21b 104.18(15)
N22b C23b C24b 112.13(18)
N22b C23b H23b 123.9
C24b C23b H23b 123.9
C25b C24b C23b 104.93(18)
C25b C24b H24b 127.5
C23b C24b H24b 127.5
N21b C25b C24b 107.48(17)
N21b C25b H25b 126.3
C24b C25b H25b 126.3

loop_
_geom_bond_atom_site_label_1
_geom_bond_atom_site_label_2
_geom_bond_distance
N21a C25a 1.351(2)
N21a N22a 1.3531(19)
N21a C2 1.446(2)
N22a C23a 1.321(2)
C23a C24a 1.382(3)
C23a H23a 0.9300
C24a C25a 1.356(3)
C24a H24a 0.9300
C25a H25a 0.9300
C2 N21b 1.449(2)
C2 C3 1.530(2)
C2 C1 1.561(2)
C3 O3 1.406(2)
C3 C4 1.521(2)
C3 H3 0.9800
O3 H3a 0.90(3)
C4 C5 1.523(3)
C4 H4a 0.9700
C4 H4b 0.9700
C5 C1 1.493(3)
C5 H5a 0.9700
C5 H5b 0.9700
C1 O1 1.197(2)
N21b C25b 1.345(2)
N21b N22b 1.3568(18)
N22b C23b 1.325(2)
C23b C24b 1.380(3)
C23b H23b 0.9300
C24b C25b 1.356(3)
C24b H24b 0.9300
C25b H25b 0.9300

loop_
_geom_hbond_atom_site_label_D
_geom_hbond_atom_site_label_H
_geom_hbond_atom_site_label_A
_geom_hbond_site_symmetry_A
_geom_hbond_distance_DH
_geom_hbond_distance_HA
_geom_hbond_distance_DA
_geom_hbond_angle_DHA
O3 H3a N22b 3_755 0.90(3) 1.88(3) 2.781(2) 179(2)

loop_
_geom_torsion_atom_site_label_1
_geom_torsion_atom_site_label_2
_geom_torsion_atom_site_label_3
_geom_torsion_atom_site_label_4
_geom_torsion
C25a N21a N22a C23a 0.1(2)
C2 N21a N22a C23a 178.13(16)
N21a N22a C23a C24a 0.1(2)
N22a C23a C24a C25a -0.3(3)
N22a N21a C25a C24a -0.3(2)
C2 N21a C25a C24a -178.07(16)
C23a C24a C25a N21a 0.4(2)
C25a N21a C2 N21b -58.2(2)
N22a N21a C2 N21b 124.20(15)
C25a N21a C2 C3 70.5(2)
N22a N21a C2 C3 -107.11(16)
C25a N21a C2 C1 -179.25(17)
N22a N21a C2 C1 3.1(2)
N21a C2 C3 O3 -49.79(17)
N21b C2 C3 O3 74.91(18)
C1 C2 C3 O3 -164.01(13)
N21a C2 C3 C4 74.37(16)
N21b C2 C3 C4 -160.92(14)
C1 C2 C3 C4 -39.84(16)
O3 C3 C4 C5 164.39(15)
C2 C3 C4 C5 43.13(18)
C3 C4 C5 C1 -28.36(19)
C4 C5 C1 O1 177.50(19)
C4 C5 C1 C2 3.11(19)
N21a C2 C1 O1 90.9(2)
N21b C2 C1 O1 -28.1(2)
C3 C2 C1 O1 -151.91(18)
N21a C2 C1 C5 -94.37(16)
N21b C2 C1 C5 146.68(15)
C3 C2 C1 C5 22.86(17)
N21a C2 N21b C25b -38.9(2)
C3 C2 N21b C25b -165.28(16)
C1 C2 N21b C25b 79.5(2)
N21a C2 N21b N22b 157.55(13)
C3 C2 N21b N22b 31.2(2)
C1 C2 N21b N22b -84.02(17)
C25b N21b N22b C23b 1.36(19)
C2 N21b N22b C23b 167.26(15)
N21b N22b C23b C24b -0.9(2)
N22b C23b C24b C25b 0.2(2)
N22b N21b C25b C24b -1.3(2)
C2 N21b C25b C24b -166.00(16)
C23b C24b C25b N21b 0.6(2)
